data_2223812
loop_
_publ_author_name
'Shahwar, Durre'
'Tahir, M. Nawaz'
'Raza, Muhammad Asam'
'Iqbal, Bushra'

_publ_section_title
;
 (5<i>Z</i>)-5-(2-Hydroxybenzylidene)-3-phenyl-2-thioxo-1,3-thiazolidin-4-one
;
_journal_coeditor_code HB5180
_journal_issue 11
_journal_name_full 'Acta Crystallographica Section E'
_journal_page_first o2903
_journal_paper_doi 10.1107/S1600536809044286
_journal_volume 65
_journal_year 2009
_chemical_formula_iupac 'C16 H11 N O2 S2'
_chemical_formula_moiety 'C16 H11 N O2 S2'
_chemical_formula_sum 'C16 H11 N O2 S2'
_chemical_formula_weight 313.40
_chemical_name_systematic
;
(5<i>Z</i>)-5-(2-Hydroxybenzylidene)-3-phenyl-2-thioxo-1,3-thiazolidin-4-one
;
_space_group_IT_number 14
_symmetry_cell_setting monoclinic
_symmetry_space_group_name_Hall '-P 2yn'
_symmetry_space_group_name_H-M 'P 1 21/n 1'
_atom_sites_solution_hydrogens geom
_atom_sites_solution_primary direct
_atom_sites_solution_secondary difmap
_audit_creation_method SHELXL-97
_cell_angle_alpha 90
_cell_angle_beta 95.131(2)
_cell_angle_gamma 90
_cell_formula_units_Z 4
_cell_length_a 11.6553(7)
_cell_length_b 7.3424(4)
_cell_length_c 16.8256(10)
_cell_measurement_reflns_used 3481
_cell_measurement_temperature 296(2)
_cell_measurement_theta_max 28.03
_cell_measurement_theta_min 2.04
_cell_volume 1434.13(14)
_computing_cell_refinement 'SAINT (Bruker, 2007)'
_computing_data_collection 'APEX2 (Bruker, 2007)'
_computing_data_reduction 'SAINT (Bruker, 2007)'
_computing_molecular_graphics 'ORTEP-3 (Farrugia, 1997) and PLATON (Spek, 2009)'
_computing_publication_material
;
WinGX (Farrugia, 1999) and PLATON (Spek, 2009)
;
_computing_structure_refinement 'SHELXL97 (Sheldrick, 2008)'
_computing_structure_solution 'SHELXS97 (Sheldrick, 2008)'
_diffrn_ambient_temperature 296(2)
_diffrn_detector_area_resol_mean 7.40
_diffrn_measured_fraction_theta_full 0.999
_diffrn_measured_fraction_theta_max 0.999
_diffrn_measurement_device_type 'Bruker Kappa APEXII CCD'
_diffrn_measurement_method \w
_diffrn_radiation_monochromator graphite
_diffrn_radiation_source 'fine-focus sealed tube'
_diffrn_radiation_type MoK\a
_diffrn_radiation_wavelength 0.71073
_diffrn_reflns_av_R_equivalents 0.0484
_diffrn_reflns_av_sigmaI/netI 0.0497
_diffrn_reflns_limit_h_max 14
_diffrn_reflns_limit_h_min -15
_diffrn_reflns_limit_k_max 9
_diffrn_reflns_limit_k_min -9
_diffrn_reflns_limit_l_max 22
_diffrn_reflns_limit_l_min -22
_diffrn_reflns_number 15580
_diffrn_reflns_theta_full 28.03
_diffrn_reflns_theta_max 28.03
_diffrn_reflns_theta_min 2.04
_diffrn_standards_number 0
_exptl_absorpt_coefficient_mu 0.374
_exptl_absorpt_correction_T_max 0.937
_exptl_absorpt_correction_T_min 0.924
_exptl_absorpt_correction_type multi-scan
_exptl_absorpt_process_details '(SADABS; Bruker, 2005)'
_exptl_crystal_colour 'orange yellow'
_exptl_crystal_density_diffrn 1.452
_exptl_crystal_density_method 'not measured'
_exptl_crystal_description Prisms
_exptl_crystal_F_000 648
_exptl_crystal_size_max 0.26
_exptl_crystal_size_mid 0.18
_exptl_crystal_size_min 0.17
_refine_diff_density_max 0.259
_refine_diff_density_min -0.268
_refine_ls_goodness_of_fit_ref 1.009
_refine_ls_hydrogen_treatment constr
_refine_ls_matrix_type full
_refine_ls_number_parameters 191
_refine_ls_number_reflns 3481
_refine_ls_number_restraints 0
_refine_ls_restrained_S_all 1.009
_refine_ls_R_factor_all 0.0822
_refine_ls_R_factor_gt 0.0410
_refine_ls_shift/su_max 0.000
_refine_ls_shift/su_mean 0.000
_refine_ls_structure_factor_coef Fsqd
_refine_ls_weighting_details 'calc w=1/[\s^2^(Fo^2^)+(0.0375P)^2^+0.3260P] where P=(Fo^2^+2Fc^2^)/3'
_refine_ls_weighting_scheme calc
_refine_ls_wR_factor_gt 0.0854
_refine_ls_wR_factor_ref 0.1016
_reflns_number_gt 2194
_reflns_number_total 3481
_reflns_threshold_expression I>2\s(I)
_cod_data_source_file hb5180.cif
_cod_data_source_block I
_cod_original_sg_symbol_H-M 'P 21/n'
_cod_database_code 2223812
_cod_database_fobs_code 2223812

loop_
_symmetry_equiv_pos_site_id
_symmetry_equiv_pos_as_xyz
1 x,y,z
2 1/2-x,1/2+y,1/2-z
3 -x,-y,-z
4 1/2+x,1/2-y,1/2+z

loop_
_atom_site_aniso_label
_atom_site_aniso_U_11
_atom_site_aniso_U_22
_atom_site_aniso_U_33
_atom_site_aniso_U_12
_atom_site_aniso_U_13
_atom_site_aniso_U_23
S1 0.0458(4) 0.0443(3) 0.0466(3) -0.0085(3) -0.0083(2) 0.0067(2)
S2 0.0556(4) 0.0454(3) 0.0756(4) -0.0154(3) 0.0014(3) 0.0099(3)
O1 0.0538(11) 0.0551(10) 0.0582(10) -0.0197(8) -0.0194(8) 0.0209(8)
O2 0.0534(11) 0.0476(9) 0.0518(9) -0.0149(8) -0.0042(8) 0.0148(7)
N1 0.0414(11) 0.0340(9) 0.0369(9) -0.0023(8) 0.0001(8) 0.0047(7)
C1 0.0387(13) 0.0322(10) 0.0397(11) -0.0023(9) 0.0020(9) 0.0042(8)
C2 0.0475(14) 0.0371(11) 0.0449(12) 0.0020(10) 0.0036(10) 0.0007(9)
C3 0.0533(16) 0.0514(13) 0.0380(12) -0.0027(12) 0.0027(10) 0.0026(10)
C4 0.0480(15) 0.0486(13) 0.0514(14) -0.0004(11) -0.0012(11) 0.0169(11)
C5 0.0556(17) 0.0388(12) 0.0631(15) 0.0100(11) 0.0071(12) 0.0076(10)
C6 0.0573(16) 0.0412(12) 0.0424(12) 0.0060(10) 0.0100(11) 0.0015(9)
C7 0.0418(14) 0.0364(11) 0.0418(11) -0.0014(10) 0.0053(9) 0.0003(9)
C8 0.0427(13) 0.0362(11) 0.0357(11) -0.0038(9) -0.0014(9) 0.0027(8)
C9 0.0463(15) 0.0355(11) 0.0378(11) -0.0051(9) 0.0004(10) 0.0036(8)
C10 0.0428(14) 0.0422(12) 0.0391(11) -0.0053(10) -0.0038(9) 0.0042(9)
C11 0.0391(13) 0.0406(11) 0.0337(11) 0.0012(10) 0.0025(9) 0.0042(8)
C12 0.0390(13) 0.0428(11) 0.0350(11) 0.0039(10) 0.0040(9) 0.0054(9)
C13 0.0561(16) 0.0453(12) 0.0478(13) 0.0090(11) 0.0097(12) 0.0138(10)
C14 0.0571(17) 0.0631(16) 0.0413(13) 0.0211(13) 0.0025(12) 0.0134(11)
C15 0.0471(16) 0.0672(16) 0.0438(13) 0.0075(12) -0.0066(11) 0.0018(11)
C16 0.0488(15) 0.0485(13) 0.0451(12) -0.0022(11) -0.0019(10) 0.0041(10)

loop_
_atom_site_type_symbol
_atom_site_label
_atom_site_fract_x
_atom_site_fract_y
_atom_site_fract_z
_atom_site_U_iso_or_equiv
_atom_site_thermal_displace_type
_atom_site_calc_flag
_atom_site_refinement_flags
_atom_site_occupancy
S S1 0.16936(5) 0.50419(7) 0.48587(3) 0.0463(2) Uani . . 1.000
S S2 0.12725(6) 0.16709(8) 0.57270(4) 0.0591(2) Uani . . 1.000
O O1 0.45774(15) 0.5967(2) 0.60654(9) 0.0572(6) Uani . . 1.000
O O2 0.40155(14) 1.1358(2) 0.44795(9) 0.0515(6) Uani . . 1.000
N N1 0.30920(15) 0.3922(2) 0.60195(9) 0.0376(6) Uani . . 1.000
C C1 0.35642(18) 0.2866(3) 0.66982(12) 0.0370(7) Uani . . 1.000
C C2 0.3410(2) 0.3461(3) 0.74551(12) 0.0432(7) Uani . . 1.000
C C3 0.3835(2) 0.2416(3) 0.81002(12) 0.0477(8) Uani . . 1.000
C C4 0.4398(2) 0.0815(3) 0.79786(14) 0.0497(8) Uani . . 1.000
C C5 0.4550(2) 0.0235(3) 0.72188(14) 0.0524(9) Uani . . 1.000
C C6 0.4139(2) 0.1273(3) 0.65678(13) 0.0466(8) Uani . . 1.000
C C7 0.20684(19) 0.3439(3) 0.55947(12) 0.0399(7) Uani . . 1.000
C C8 0.29274(19) 0.6347(3) 0.51013(11) 0.0385(7) Uani . . 1.000
C C9 0.3643(2) 0.5470(3) 0.57636(12) 0.0401(7) Uani . . 1.000
C C10 0.32304(19) 0.7938(3) 0.47846(12) 0.0418(7) Uani . . 1.000
C C11 0.26629(19) 0.9014(3) 0.41462(11) 0.0379(7) Uani . . 1.000
C C12 0.31041(19) 1.0743(3) 0.39934(12) 0.0389(7) Uani . . 1.000
C C13 0.2611(2) 1.1796(3) 0.33719(13) 0.0494(8) Uani . . 1.000
C C14 0.1673(2) 1.1153(3) 0.28976(13) 0.0540(9) Uani . . 1.000
C C15 0.1207(2) 0.9486(3) 0.30463(13) 0.0533(9) Uani . . 1.000
C C16 0.1702(2) 0.8438(3) 0.36550(13) 0.0478(8) Uani . . 1.000
H H2 0.30268 0.45483 0.75331 0.0518 Uiso . . 1.000
H H2A 0.43058 1.22336 0.42710 0.0772 Uiso . . 1.000
H H3 0.37382 0.28003 0.86166 0.0572 Uiso . . 1.000
H H4 0.46807 0.01166 0.84139 0.0596 Uiso . . 1.000
H H5 0.49284 -0.08572 0.71418 0.0629 Uiso . . 1.000
H H6 0.42501 0.08995 0.60520 0.0559 Uiso . . 1.000
H H10 0.39181 0.84263 0.50141 0.0502 Uiso . . 1.000
H H13 0.29121 1.29390 0.32743 0.0593 Uiso . . 1.000
H H14 0.13538 1.18544 0.24737 0.0648 Uiso . . 1.000
H H15 0.05592 0.90715 0.27356 0.0640 Uiso . . 1.000
H H16 0.13881 0.72999 0.37452 0.0574 Uiso . . 1.000

loop_
_atom_type_symbol
_atom_type_description
_atom_type_scat_dispersion_real
_atom_type_scat_dispersion_imag
_atom_type_scat_source
C C 0.0033 0.0016 'International Tables Vol C Tables 4.2.6.8 and 6.1.1.4'
H H 0.0000 0.0000 'International Tables Vol C Tables 4.2.6.8 and 6.1.1.4'
N N 0.0061 0.0033 'International Tables Vol C Tables 4.2.6.8 and 6.1.1.4'
O O 0.0106 0.0060 'International Tables Vol C Tables 4.2.6.8 and 6.1.1.4'
S S 0.1246 0.1234 'International Tables Vol C Tables 4.2.6.8 and 6.1.1.4'

loop_
_geom_angle_atom_site_label_1
_geom_angle_atom_site_label_2
_geom_angle_atom_site_label_3
_geom_angle_site_symmetry_1
_geom_angle_site_symmetry_2
_geom_angle_site_symmetry_3
_geom_angle
_geom_angle_publ_flag
C7 S1 C8 . . . 93.20(10) no
C12 O2 H2A . . . 109.00 no
C1 N1 C9 . . . 121.85(17) no
C7 N1 C9 . . . 116.78(17) no
C1 N1 C7 . . . 121.37(16) no
N1 C1 C6 . . . 119.07(18) no
C2 C1 C6 . . . 121.6(2) no
N1 C1 C2 . . . 119.28(19) no
C1 C2 C3 . . . 118.9(2) no
C2 C3 C4 . . . 120.1(2) no
C3 C4 C5 . . . 120.5(2) no
C4 C5 C6 . . . 120.1(2) no
C1 C6 C5 . . . 118.8(2) no
S1 C7 S2 . . . 122.00(13) no
S1 C7 N1 . . . 110.23(15) no
S2 C7 N1 . . . 127.77(16) no
S1 C8 C9 . . . 109.54(15) no
S1 C8 C10 . . . 128.64(17) no
C9 C8 C10 . . . 121.8(2) no
O1 C9 C8 . . . 127.4(2) no
N1 C9 C8 . . . 110.11(18) no
O1 C9 N1 . . . 122.45(19) no
C8 C10 C11 . . . 130.6(2) no
C10 C11 C16 . . . 124.3(2) no
C12 C11 C16 . . . 116.97(19) no
C10 C11 C12 . . . 118.71(19) no
O2 C12 C13 . . . 121.3(2) no
C11 C12 C13 . . . 120.7(2) no
O2 C12 C11 . . . 118.06(18) no
C12 C13 C14 . . . 120.1(2) no
C13 C14 C15 . . . 120.5(2) no
C14 C15 C16 . . . 119.5(2) no
C11 C16 C15 . . . 122.4(2) no
C1 C2 H2 . . . 121.00 no
C3 C2 H2 . . . 121.00 no
C2 C3 H3 . . . 120.00 no
C4 C3 H3 . . . 120.00 no
C3 C4 H4 . . . 120.00 no
C5 C4 H4 . . . 120.00 no
C4 C5 H5 . . . 120.00 no
C6 C5 H5 . . . 120.00 no
C1 C6 H6 . . . 121.00 no
C5 C6 H6 . . . 121.00 no
C8 C10 H10 . . . 115.00 no
C11 C10 H10 . . . 115.00 no
C12 C13 H13 . . . 120.00 no
C14 C13 H13 . . . 120.00 no
C13 C14 H14 . . . 120.00 no
C15 C14 H14 . . . 120.00 no
C14 C15 H15 . . . 120.00 no
C16 C15 H15 . . . 120.00 no
C11 C16 H16 . . . 119.00 no
C15 C16 H16 . . . 119.00 no

loop_
_geom_bond_atom_site_label_1
_geom_bond_atom_site_label_2
_geom_bond_site_symmetry_1
_geom_bond_site_symmetry_2
_geom_bond_distance
_geom_bond_publ_flag
S1 C7 . . 1.736(2) no
S1 C8 . . 1.746(2) no
S2 C7 . . 1.623(2) no
O1 C9 . . 1.216(3) no
O2 C12 . . 1.359(3) no
O2 H2A . . 0.8200 no
N1 C7 . . 1.381(3) no
N1 C9 . . 1.393(3) no
N1 C1 . . 1.448(3) no
C1 C6 . . 1.375(3) no
C1 C2 . . 1.373(3) no
C2 C3 . . 1.384(3) no
C3 C4 . . 1.371(3) no
C4 C5 . . 1.374(3) no
C5 C6 . . 1.384(3) no
C8 C9 . . 1.479(3) no
C8 C10 . . 1.344(3) no
C10 C11 . . 1.445(3) no
C11 C16 . . 1.397(3) no
C11 C12 . . 1.402(3) no
C12 C13 . . 1.384(3) no
C13 C14 . . 1.378(3) no
C14 C15 . . 1.371(3) no
C15 C16 . . 1.367(3) no
C2 H2 . . 0.9300 no
C3 H3 . . 0.9300 no
C4 H4 . . 0.9300 no
C5 H5 . . 0.9300 no
C6 H6 . . 0.9300 no
C10 H10 . . 0.9300 no
C13 H13 . . 0.9300 no
C14 H14 . . 0.9300 no
C15 H15 . . 0.9300 no
C16 H16 . . 0.9300 no

loop_
_geom_hbond_atom_site_label_D
_geom_hbond_atom_site_label_H
_geom_hbond_atom_site_label_A
_geom_hbond_site_symmetry_A
_geom_hbond_distance_DH
_geom_hbond_distance_HA
_geom_hbond_distance_DA
_geom_hbond_angle_DHA
_geom_hbond_publ_flag
C16 H16 S1 . 0.93 2.50 3.213(2) 133 yes
O2 H2A O1 3_676 0.82 1.97 2.767(2) 163 yes
C10 H10 O2 3_676 0.93 2.49 3.375(3) 160 yes
C2 H2 CgB 2_556 0.93 2.91 3.774(2) 155 yes
C14 H14 CgB 4_464 0.93 2.91 3.515(2) 124 yes

loop_
_geom_torsion_atom_site_label_1
_geom_torsion_atom_site_label_2
_geom_torsion_atom_site_label_3
_geom_torsion_atom_site_label_4
_geom_torsion_site_symmetry_1
_geom_torsion_site_symmetry_2
_geom_torsion_site_symmetry_3
_geom_torsion_site_symmetry_4
_geom_torsion
_geom_torsion_publ_flag
C8 S1 C7 S2 . . . . -179.12(15) no
C8 S1 C7 N1 . . . . 1.29(16) no
C7 S1 C8 C9 . . . . 0.95(16) no
C7 S1 C8 C10 . . . . -177.2(2) no
C7 N1 C1 C2 . . . . -99.9(2) no
C7 N1 C1 C6 . . . . 78.9(3) no
C9 N1 C1 C2 . . . . 80.0(3) no
C9 N1 C1 C6 . . . . -101.2(2) no
C1 N1 C7 S1 . . . . 176.46(14) no
C1 N1 C7 S2 . . . . -3.1(3) no
C9 N1 C7 S1 . . . . -3.5(2) no
C9 N1 C7 S2 . . . . 176.98(17) no
C1 N1 C9 O1 . . . . 4.1(3) no
C1 N1 C9 C8 . . . . -175.75(17) no
C7 N1 C9 O1 . . . . -176.0(2) no
C7 N1 C9 C8 . . . . 4.2(2) no
N1 C1 C2 C3 . . . . 178.1(2) no
C6 C1 C2 C3 . . . . -0.7(3) no
N1 C1 C6 C5 . . . . -177.6(2) no
C2 C1 C6 C5 . . . . 1.3(3) no
C1 C2 C3 C4 . . . . -0.1(3) no
C2 C3 C4 C5 . . . . 0.2(4) no
C3 C4 C5 C6 . . . . 0.3(4) no
C4 C5 C6 C1 . . . . -1.1(3) no
S1 C8 C9 O1 . . . . 177.26(19) no
S1 C8 C9 N1 . . . . -2.9(2) no
C10 C8 C9 O1 . . . . -4.5(4) no
C10 C8 C9 N1 . . . . 175.33(19) no
S1 C8 C10 C11 . . . . -1.9(4) no
C9 C8 C10 C11 . . . . -179.8(2) no
C8 C10 C11 C12 . . . . 172.8(2) no
C8 C10 C11 C16 . . . . -8.2(4) no
C10 C11 C12 O2 . . . . -3.0(3) no
C10 C11 C12 C13 . . . . 177.9(2) no
C16 C11 C12 O2 . . . . 177.90(19) no
C16 C11 C12 C13 . . . . -1.2(3) no
C10 C11 C16 C15 . . . . -178.6(2) no
C12 C11 C16 C15 . . . . 0.5(3) no
O2 C12 C13 C14 . . . . -178.7(2) no
C11 C12 C13 C14 . . . . 0.3(3) no
C12 C13 C14 C15 . . . . 1.3(3) no
C13 C14 C15 C16 . . . . -2.0(3) no
C14 C15 C16 C11 . . . . 1.1(3) no

loop_
_cod_related_entry_id
_cod_related_entry_database
_cod_related_entry_code
1 ChemSpider 1310881
